data_1555997
loop_
_publ_author_name
'Ramakrishna, Isai'
'Bhajammanavar, Vinod'
'Mallik, Sumitava'
'Baidya, Mahiuddin'

_publ_section_title
;
 Advanced Nitroso Aldol Reaction: Metal-Free Cross-Coupling of Anilines
 with Silyl Enol Ethers en Route to \a-Amino Ketones.
;
_journal_issue 3
_journal_name_full 'Organic letters'
_journal_page_first 516
_journal_page_last 519
_journal_paper_doi 10.1021/acs.orglett.6b03686
_journal_volume 19
_journal_year 2017
_chemical_formula_sum 'C21 H15 N3 O2'
_chemical_formula_weight 341.36
_space_group_crystal_system triclinic
_space_group_IT_number 2
_space_group_name_Hall '-P 1'
_space_group_name_H-M_alt 'P -1'
_atom_sites_solution_hydrogens mixed
_audit_creation_method SHELXL-2014/7
_cell_angle_alpha 81.6372(18)
_cell_angle_beta 83.2218(16)
_cell_angle_gamma 80.2270(17)
_cell_formula_units_Z 2
_cell_length_a 7.1592(2)
_cell_length_b 9.8482(4)
_cell_length_c 12.3493(5)
_cell_measurement_reflns_used 4557
_cell_measurement_temperature 296(2)
_cell_measurement_theta_max 25.10
_cell_measurement_theta_min 2.52
_cell_volume 845.03(5)
_computing_cell_refinement 'Bruker SAINT'
_computing_data_collection 'Bruker APEX2'
_computing_data_reduction 'Bruker SAINT'
_computing_molecular_graphics 'Bruker SHELXTL'
_computing_publication_material 'Bruker SHELXTL'
_computing_structure_refinement 'SHELXL-2014/7 (Sheldrick, 2014)'
_computing_structure_solution 'SHELXS-97 (Sheldrick 2008)'
_diffrn_ambient_temperature 296(2)
_diffrn_measured_fraction_theta_full 1.000
_diffrn_measured_fraction_theta_max 1.000
_diffrn_measurement_device_type 'Bruker APEX-II CCD'
_diffrn_measurement_method '\f and \w scans'
_diffrn_radiation_type MoK\a
_diffrn_radiation_wavelength 0.71073
_diffrn_reflns_av_R_equivalents 0.0201
_diffrn_reflns_av_unetI/netI 0.0203
_diffrn_reflns_Laue_measured_fraction_full 1.000
_diffrn_reflns_Laue_measured_fraction_max 1.000
_diffrn_reflns_limit_h_max 8
_diffrn_reflns_limit_h_min -7
_diffrn_reflns_limit_k_max 11
_diffrn_reflns_limit_k_min -11
_diffrn_reflns_limit_l_max 14
_diffrn_reflns_limit_l_min -14
_diffrn_reflns_number 11208
_diffrn_reflns_point_group_measured_fraction_full 1.000
_diffrn_reflns_point_group_measured_fraction_max 1.000
_diffrn_reflns_theta_full 25.000
_diffrn_reflns_theta_max 25.000
_diffrn_reflns_theta_min 1.674
_exptl_absorpt_coefficient_mu 0.089
_exptl_absorpt_correction_T_max 0.989
_exptl_absorpt_correction_T_min 0.978
_exptl_absorpt_correction_type multi-scan
_exptl_absorpt_process_details 'SADABS V2014/5(Bruker AXS.Inc)'
_exptl_crystal_colour blue
_exptl_crystal_density_diffrn 1.342
_exptl_crystal_description Rectangular
_exptl_crystal_F_000 356
_exptl_crystal_size_max 0.250
_exptl_crystal_size_mid 0.220
_exptl_crystal_size_min 0.130
_refine_diff_density_max 0.129
_refine_diff_density_min -0.179
_refine_diff_density_rms 0.030
_refine_ls_extinction_method none
_refine_ls_goodness_of_fit_ref 1.028
_refine_ls_hydrogen_treatment mixed
_refine_ls_matrix_type full
_refine_ls_number_parameters 244
_refine_ls_number_reflns 2992
_refine_ls_number_restraints 0
_refine_ls_restrained_S_all 1.028
_refine_ls_R_factor_all 0.0547
_refine_ls_R_factor_gt 0.0386
_refine_ls_shift/su_max 0.001
_refine_ls_shift/su_mean 0.000
_refine_ls_structure_factor_coef Fsqd
_refine_ls_weighting_details 'w=1/[\s^2^(Fo^2^)+(0.0546P)^2^+0.1385P] where P=(Fo^2^+2Fc^2^)/3'
_refine_ls_weighting_scheme calc
_refine_ls_wR_factor_gt 0.0968
_refine_ls_wR_factor_ref 0.1100
_reflns_Friedel_coverage 0.000
_reflns_number_gt 2289
_reflns_number_total 2992
_reflns_threshold_expression 'I > 2\s(I)'
_cod_data_source_file ol6b03686_si_003.cif
_cod_data_source_block 25b1
_cod_database_code 1555997
_shelx_shelxl_version_number 2014/7
_shelx_space_group_comment
; 
The symmetry employed for this shelxl refinement is uniquely defined 
by the following loop, which should always be used as a source of 
symmetry information in preference to the above space-group names. 
They are only intended as comments. 
;
_shelx_estimated_absorpt_t_min 0.978
_shelx_estimated_absorpt_t_max 0.989

loop_
_space_group_symop_operation_xyz
'x, y, z'
'-x, -y, -z'

loop_
_atom_site_label
_atom_site_type_symbol
_atom_site_fract_x
_atom_site_fract_y
_atom_site_fract_z
_atom_site_U_iso_or_equiv
_atom_site_adp_type
_atom_site_occupancy
_atom_site_site_symmetry_order
_atom_site_calc_flag
_atom_site_refinement_flags_posn
_atom_site_refinement_flags_adp
C1 C 0.2125(3) 0.43219(18) 0.87010(14) 0.0589(5) Uani 1 1 d . .
H1 H 0.2744 0.4446 0.9293 0.071 Uiso 1 1 calc R U
C2 C 0.0433(3) 0.51105(18) 0.84744(15) 0.0650(5) Uani 1 1 d . .
H2 H -0.0101 0.5790 0.8919 0.078 Uiso 1 1 calc R U
C3 C -0.0548(2) 0.49343(18) 0.75861(14) 0.0586(4) Uani 1 1 d . .
C4 C -0.2384(3) 0.5655(2) 0.74237(18) 0.0759(6) Uani 1 1 d . .
H4 H -0.2944 0.6305 0.7888 0.091 Uiso 1 1 calc R U
C5 C -0.3363(3) 0.5428(2) 0.6606(2) 0.0824(6) Uani 1 1 d . .
H5 H -0.4585 0.5907 0.6526 0.099 Uiso 1 1 calc R U
C6 C -0.2539(3) 0.4481(2) 0.58894(17) 0.0746(6) Uani 1 1 d . .
H6 H -0.3213 0.4332 0.5329 0.090 Uiso 1 1 calc R U
C7 C -0.0744(2) 0.3766(2) 0.60014(14) 0.0606(5) Uani 1 1 d . .
H7 H -0.0201 0.3148 0.5508 0.073 Uiso 1 1 calc R U
C8 C 0.0291(2) 0.39545(17) 0.68550(13) 0.0503(4) Uani 1 1 d . .
C9 C 0.2091(2) 0.31628(16) 0.70821(12) 0.0463(4) Uani 1 1 d . .
C10 C 0.3357(2) 0.21054(16) 0.65537(12) 0.0470(4) Uani 1 1 d . .
C11 C 0.4861(2) 0.16313(17) 0.71939(12) 0.0463(4) Uani 1 1 d . .
C12 C 0.2906(2) 0.33161(17) 0.80117(12) 0.0480(4) Uani 1 1 d . .
C13 C 0.5698(2) 0.20850(16) 0.90057(12) 0.0453(4) Uani 1 1 d . .
C14 C 0.7648(2) 0.20470(18) 0.88473(13) 0.0524(4) Uani 1 1 d . .
H14 H 0.8253 0.2184 0.8140 0.063 Uiso 1 1 calc R U
C15 C 0.8688(2) 0.18051(19) 0.97424(13) 0.0540(4) Uani 1 1 d . .
H15 H 1.0004 0.1757 0.9636 0.065 Uiso 1 1 calc R U
C16 C 0.7802(2) 0.16321(16) 1.07981(12) 0.0469(4) Uani 1 1 d . .
C17 C 0.5847(2) 0.16610(17) 1.09493(12) 0.0500(4) Uani 1 1 d . .
H17 H 0.5239 0.1542 1.1657 0.060 Uiso 1 1 calc R U
C18 C 0.4800(2) 0.18659(17) 1.00555(12) 0.0504(4) Uani 1 1 d . .
H18 H 0.3494 0.1857 1.0159 0.060 Uiso 1 1 calc R U
C19 C 0.3225(2) 0.16040(18) 0.55594(13) 0.0548(4) Uani 1 1 d . .
C20 C 0.8969(2) 0.14364(18) 1.17432(14) 0.0527(4) Uani 1 1 d . .
C21 C 0.8906(3) 0.1494(3) 1.36491(15) 0.0910(7) Uani 1 1 d . .
H21A H 0.9658 0.0592 1.3783 0.136 Uiso 1 1 calc R U
H21B H 0.8003 0.1653 1.4274 0.136 Uiso 1 1 calc R U
H21C H 0.9724 0.2191 1.3529 0.136 Uiso 1 1 calc R U
N1 N 0.45931(18) 0.23573(14) 0.80853(10) 0.0481(3) Uani 1 1 d . .
N2 N 0.3154(2) 0.11882(18) 0.47496(13) 0.0789(5) Uani 1 1 d . .
N3 N 0.6368(2) 0.06404(16) 0.70317(13) 0.0573(4) Uani 1 1 d . .
O1 O 1.06844(17) 0.12210(14) 1.16591(10) 0.0684(4) Uani 1 1 d . .
O2 O 0.79064(17) 0.15634(15) 1.26891(9) 0.0717(4) Uani 1 1 d . .
H1N H 0.639(2) 0.012(2) 0.6501(16) 0.069(6) Uiso 1 1 d . .
H2N H 0.720(3) 0.0287(19) 0.7573(15) 0.071(6) Uiso 1 1 d . .

loop_
_atom_site_aniso_label
_atom_site_aniso_U_11
_atom_site_aniso_U_22
_atom_site_aniso_U_33
_atom_site_aniso_U_23
_atom_site_aniso_U_13
_atom_site_aniso_U_12
C1 0.0735(11) 0.0507(10) 0.0533(10) -0.0168(8) -0.0087(8) -0.0017(9)
C2 0.0798(13) 0.0480(11) 0.0635(11) -0.0172(9) -0.0018(9) 0.0060(9)
C3 0.0640(11) 0.0450(10) 0.0601(10) -0.0037(8) -0.0004(8) 0.0040(8)
C4 0.0740(13) 0.0614(12) 0.0815(14) -0.0071(10) -0.0037(11) 0.0156(10)
C5 0.0611(12) 0.0791(15) 0.0941(16) 0.0012(12) -0.0102(11) 0.0166(11)
C6 0.0613(11) 0.0850(15) 0.0718(13) 0.0015(11) -0.0183(10) 0.0032(11)
C7 0.0575(10) 0.0676(12) 0.0528(10) -0.0028(8) -0.0087(8) -0.0004(9)
C8 0.0520(9) 0.0483(10) 0.0461(9) 0.0006(7) -0.0023(7) -0.0028(8)
C9 0.0508(9) 0.0452(9) 0.0413(8) -0.0059(7) -0.0030(7) -0.0038(7)
C10 0.0507(9) 0.0504(10) 0.0392(8) -0.0100(7) -0.0062(7) -0.0009(7)
C11 0.0490(9) 0.0508(9) 0.0390(8) -0.0107(7) -0.0032(7) -0.0038(7)
C12 0.0522(9) 0.0469(9) 0.0440(8) -0.0088(7) -0.0030(7) -0.0036(7)
C13 0.0491(9) 0.0472(9) 0.0415(8) -0.0109(7) -0.0067(7) -0.0069(7)
C14 0.0519(9) 0.0658(11) 0.0427(9) -0.0129(8) 0.0014(7) -0.0170(8)
C15 0.0423(8) 0.0696(11) 0.0539(10) -0.0170(8) -0.0032(7) -0.0130(8)
C16 0.0474(8) 0.0468(9) 0.0483(9) -0.0128(7) -0.0081(7) -0.0039(7)
C17 0.0496(9) 0.0600(11) 0.0396(8) -0.0096(7) -0.0017(7) -0.0051(8)
C18 0.0407(8) 0.0632(11) 0.0477(9) -0.0117(8) -0.0032(7) -0.0063(7)
C19 0.0577(10) 0.0568(11) 0.0477(10) -0.0123(8) -0.0131(8) 0.0076(8)
C20 0.0543(10) 0.0523(10) 0.0528(10) -0.0116(8) -0.0104(8) -0.0043(8)
C21 0.0919(15) 0.139(2) 0.0493(11) -0.0117(12) -0.0230(10) -0.0266(14)
N1 0.0506(7) 0.0529(8) 0.0414(7) -0.0130(6) -0.0076(6) -0.0017(6)
N2 0.0914(12) 0.0845(12) 0.0607(10) -0.0323(9) -0.0295(8) 0.0213(9)
N3 0.0577(9) 0.0648(10) 0.0488(8) -0.0217(7) -0.0135(7) 0.0105(7)
O1 0.0516(7) 0.0852(10) 0.0688(8) -0.0182(7) -0.0180(6) 0.0032(6)
O2 0.0649(8) 0.1072(11) 0.0461(7) -0.0154(7) -0.0123(6) -0.0124(7)

loop_
_atom_type_symbol
_atom_type_description
_atom_type_scat_dispersion_real
_atom_type_scat_dispersion_imag
_atom_type_scat_source
C C 0.0033 0.0016 'International Tables Vol C Tables 4.2.6.8 and 6.1.1.4'
H H 0.0000 0.0000 'International Tables Vol C Tables 4.2.6.8 and 6.1.1.4'
N N 0.0061 0.0033 'International Tables Vol C Tables 4.2.6.8 and 6.1.1.4'
O O 0.0106 0.0060 'International Tables Vol C Tables 4.2.6.8 and 6.1.1.4'

loop_
_geom_angle_atom_site_label_1
_geom_angle_atom_site_label_2
_geom_angle_atom_site_label_3
_geom_angle
C2 C1 C12 117.63(16)
C2 C1 H1 121.2
C12 C1 H1 121.2
C1 C2 C3 122.33(16)
C1 C2 H2 118.8
C3 C2 H2 118.8
C4 C3 C2 121.91(17)
C4 C3 C8 118.09(17)
C2 C3 C8 119.93(15)
C5 C4 C3 121.76(19)
C5 C4 H4 119.1
C3 C4 H4 119.1
C4 C5 C6 120.09(19)
C4 C5 H5 120.0
C6 C5 H5 120.0
C7 C6 C5 120.51(19)
C7 C6 H6 119.7
C5 C6 H6 119.7
C6 C7 C8 120.79(18)
C6 C7 H7 119.6
C8 C7 H7 119.6
C7 C8 C9 123.99(15)
C7 C8 C3 118.73(15)
C9 C8 C3 117.17(15)
C12 C9 C8 119.85(14)
C12 C9 C10 106.55(13)
C8 C9 C10 133.55(14)
C11 C10 C19 122.98(14)
C11 C10 C9 107.80(13)
C19 C10 C9 129.21(14)
N3 C11 N1 122.55(14)
N3 C11 C10 128.95(14)
N1 C11 C10 108.50(13)
C9 C12 C1 122.79(15)
C9 C12 N1 108.52(13)
C1 C12 N1 128.64(14)
C14 C13 C18 120.29(14)
C14 C13 N1 120.25(13)
C18 C13 N1 119.46(13)
C15 C14 C13 119.54(14)
C15 C14 H14 120.2
C13 C14 H14 120.2
C14 C15 C16 120.82(14)
C14 C15 H15 119.6
C16 C15 H15 119.6
C15 C16 C17 119.23(14)
C15 C16 C20 119.07(14)
C17 C16 C20 121.69(14)
C18 C17 C16 120.30(14)
C18 C17 H17 119.9
C16 C17 H17 119.9
C17 C18 C13 119.75(14)
C17 C18 H18 120.1
C13 C18 H18 120.1
N2 C19 C10 178.75(18)
O1 C20 O2 123.75(15)
O1 C20 C16 124.01(15)
O2 C20 C16 112.22(14)
O2 C21 H21A 109.5
O2 C21 H21B 109.5
H21A C21 H21B 109.5
O2 C21 H21C 109.5
H21A C21 H21C 109.5
H21B C21 H21C 109.5
C11 N1 C12 108.59(12)
C11 N1 C13 126.35(13)
C12 N1 C13 124.66(12)
C11 N3 H1N 119.0(12)
C11 N3 H2N 122.3(11)
H1N N3 H2N 116.0(16)
C20 O2 C21 116.63(15)

loop_
_geom_bond_atom_site_label_1
_geom_bond_atom_site_label_2
_geom_bond_distance
C1 C2 1.359(2)
C1 C12 1.401(2)
C1 H1 0.9300
C2 C3 1.416(2)
C2 H2 0.9300
C3 C4 1.406(3)
C3 C8 1.427(2)
C4 C5 1.359(3)
C4 H4 0.9300
C5 C6 1.390(3)
C5 H5 0.9300
C6 C7 1.369(2)
C6 H6 0.9300
C7 C8 1.408(2)
C7 H7 0.9300
C8 C9 1.424(2)
C9 C12 1.386(2)
C9 C10 1.438(2)
C10 C11 1.387(2)
C10 C19 1.407(2)
C11 N3 1.344(2)
C11 N1 1.3756(18)
C12 N1 1.404(2)
C13 C14 1.381(2)
C13 C18 1.382(2)
C13 N1 1.4288(19)
C14 C15 1.375(2)
C14 H14 0.9300
C15 C16 1.381(2)
C15 H15 0.9300
C16 C17 1.386(2)
C16 C20 1.486(2)
C17 C18 1.378(2)
C17 H17 0.9300
C18 H18 0.9300
C19 N2 1.144(2)
C20 O1 1.2050(19)
C20 O2 1.326(2)
C21 O2 1.443(2)
C21 H21A 0.9600
C21 H21B 0.9600
C21 H21C 0.9600
N3 H1N 0.89(2)
N3 H2N 0.937(19)

loop_
_geom_torsion_atom_site_label_1
_geom_torsion_atom_site_label_2
_geom_torsion_atom_site_label_3
_geom_torsion_atom_site_label_4
_geom_torsion
C12 C1 C2 C3 0.7(3)
C1 C2 C3 C4 173.45(18)
C1 C2 C3 C8 -3.6(3)
C2 C3 C4 C5 -176.4(2)
C8 C3 C4 C5 0.7(3)
C3 C4 C5 C6 -1.2(3)
C4 C5 C6 C7 0.3(3)
C5 C6 C7 C8 1.2(3)
C6 C7 C8 C9 174.31(17)
C6 C7 C8 C3 -1.6(3)
C4 C3 C8 C7 0.7(2)
C2 C3 C8 C7 177.82(16)
C4 C3 C8 C9 -175.53(16)
C2 C3 C8 C9 1.6(2)
C7 C8 C9 C12 -172.91(16)
C3 C8 C9 C12 3.1(2)
C7 C8 C9 C10 4.1(3)
C3 C8 C9 C10 -179.93(17)
C12 C9 C10 C11 1.58(18)
C8 C9 C10 C11 -175.70(17)
C12 C9 C10 C19 -177.08(17)
C8 C9 C10 C19 5.6(3)
C19 C10 C11 N3 -2.0(3)
C9 C10 C11 N3 179.23(16)
C19 C10 C11 N1 178.08(15)
C9 C10 C11 N1 -0.68(18)
C8 C9 C12 C1 -6.3(2)
C10 C9 C12 C1 176.02(15)
C8 C9 C12 N1 175.86(13)
C10 C9 C12 N1 -1.86(17)
C2 C1 C12 C9 4.3(3)
C2 C1 C12 N1 -178.24(16)
C18 C13 C14 C15 -0.7(3)
N1 C13 C14 C15 178.99(14)
C13 C14 C15 C16 -1.5(3)
C14 C15 C16 C17 2.0(3)
C14 C15 C16 C20 -177.26(15)
C15 C16 C17 C18 -0.3(2)
C20 C16 C17 C18 179.00(15)
C16 C17 C18 C13 -2.0(2)
C14 C13 C18 C17 2.5(2)
N1 C13 C18 C17 -177.26(14)
C15 C16 C20 O1 -11.0(3)
C17 C16 C20 O1 169.78(16)
C15 C16 C20 O2 167.32(15)
C17 C16 C20 O2 -11.9(2)
N3 C11 N1 C12 179.61(15)
C10 C11 N1 C12 -0.47(18)
N3 C11 N1 C13 -7.3(2)
C10 C11 N1 C13 172.57(14)
C9 C12 N1 C11 1.49(18)
C1 C12 N1 C11 -176.23(17)
C9 C12 N1 C13 -171.70(14)
C1 C12 N1 C13 10.6(3)
C14 C13 N1 C11 55.6(2)
C18 C13 N1 C11 -124.66(17)
C14 C13 N1 C12 -132.41(17)
C18 C13 N1 C12 47.3(2)
O1 C20 O2 C21 2.8(3)
C16 C20 O2 C21 -175.54(17)
